data_7005565
loop_
_publ_author_name
'Petrovic, Dejan'
'Bannenberg, Thomas'
'Randoll, S\"oren'
'Jones, Peter G.'
'Tamm, Matthias'

_publ_section_title
;
 Synthesis and reactivity of copper(I) complexes containing a
 bis(imidazolin-2-imine) pincer ligand.
;
_journal_issue 26
_journal_name_full 'Dalton transactions (Cambridge, England : 2003)'
_journal_page_first 2812
_journal_page_last 2822
_journal_paper_doi 10.1039/b703183a
_journal_year 2007
_chemical_formula_moiety 'C29 H47 Cl Cu N7, C F3 O3 S'
_chemical_formula_sum 'C30 H47 Cl Cu F3 N7 O3 S'
_chemical_formula_weight 741.82
_chemical_name_systematic
;
?
;
_space_group_IT_number 9
_symmetry_cell_setting monoclinic
_symmetry_Int_Tables_number 9
_symmetry_space_group_name_Hall 'C -2yc'
_symmetry_space_group_name_H-M 'C 1 c 1'
_atom_sites_solution_hydrogens geom
_atom_sites_solution_primary direct
_atom_sites_solution_secondary difmap
_audit_creation_method SHELXL-97
_cell_angle_alpha 90
_cell_angle_beta 105.9805(9)
_cell_angle_gamma 90
_cell_formula_units_Z 4
_cell_length_a 17.8950(4)
_cell_length_b 8.7368(2)
_cell_length_c 24.0711(6)
_cell_measurement_reflns_used 2992
_cell_measurement_temperature 173
_cell_measurement_theta_max 25.36
_cell_measurement_theta_min 1.76
_cell_volume 3617.96(15)
_computing_cell_refinement 'DENZO (Nonius, 2001b)'
_computing_data_collection 'Kappa-CCD Control Software (Nonius, 2001a)'
_computing_data_reduction 'DENZO (Nonius, 2001b)'
_computing_molecular_graphics 'PLATON (Spek, 2003)'
_computing_publication_material 'PLATON (Spek, 2003)'
_computing_structure_refinement 'SHELXL97 (Sheldrick, 1998)'
_computing_structure_solution 'SIR92 (Altomare, 1994)'
_diffrn_ambient_temperature 173
_diffrn_detector ' CCD plate '
_diffrn_detector_area_resol_mean 18
_diffrn_measured_fraction_theta_full 0.997
_diffrn_measured_fraction_theta_max 0.995
_diffrn_measurement_device ' \k-geometry diffractometer '
_diffrn_measurement_device_type ' Nonius \k-CCD diffractometer'
_diffrn_measurement_method ' phi- and omega-rotation '
_diffrn_radiation_monochromator graphite
_diffrn_radiation_source 'NONIUS FR 591 rotating anode'
_diffrn_radiation_type 'Mo K\a'
_diffrn_radiation_wavelength 0.71073
_diffrn_reflns_av_R_equivalents 0.045
_diffrn_reflns_av_sigmaI/netI 0.0516
_diffrn_reflns_limit_h_max 21
_diffrn_reflns_limit_h_min -21
_diffrn_reflns_limit_k_max 10
_diffrn_reflns_limit_k_min -10
_diffrn_reflns_limit_l_max 28
_diffrn_reflns_limit_l_min -28
_diffrn_reflns_number 9718
_diffrn_reflns_theta_full 25.00
_diffrn_reflns_theta_max 25.36
_diffrn_reflns_theta_min 1.76
_diffrn_standards_decay_% 0
_exptl_absorpt_coefficient_mu 0.791
_exptl_absorpt_correction_type multi-scan
_exptl_absorpt_process_details 'applied during the scaling procedure by DENZO; Nonius, 2001b'
_exptl_crystal_colour green
_exptl_crystal_density_diffrn 1.362
_exptl_crystal_density_meas ?
_exptl_crystal_density_method none
_exptl_crystal_description fragment
_exptl_crystal_F_000 1556
_exptl_crystal_size_max 0.350
_exptl_crystal_size_mid 0.260
_exptl_crystal_size_min 0.230
_refine_diff_density_max 0.609
_refine_diff_density_min -0.346
_refine_diff_density_rms 0.056
_refine_ls_abs_structure_details 'Flack H.D. (1983), Acta Cryst. A39, 876-881'
_refine_ls_abs_structure_Flack 0.465(12)
_refine_ls_extinction_method none
_refine_ls_goodness_of_fit_ref 1.026
_refine_ls_hydrogen_treatment 'rigid methyls, others riding'
_refine_ls_matrix_type full
_refine_ls_number_parameters 428
_refine_ls_number_reflns 6063
_refine_ls_number_restraints 328
_refine_ls_restrained_S_all 1.001
_refine_ls_R_factor_all 0.0479
_refine_ls_R_factor_gt 0.0406
_refine_ls_shift/su_max 0.000
_refine_ls_shift/su_mean 0.000
_refine_ls_structure_factor_coef Fsqd
_refine_ls_weighting_details 'w=1/[\s^2^(Fo^2^)+(0.0384P)^2^+6.0155P] where P=(Fo^2^+2Fc^2^)/3'
_refine_ls_weighting_scheme sigma
_refine_ls_wR_factor_gt 0.0916
_refine_ls_wR_factor_ref 0.0957
_reflns_number_gt 5530
_reflns_number_total 6063
_reflns_threshold_expression >2sigma(I)
_cod_data_source_file b703183a.txt
_cod_data_source_block dpet3
_cod_depositor_comments
;
The following automatic conversions were performed:
'_symmetry_cell_setting' value 'Monoclinic' changed to 'monoclinic'
according to '/home/saulius/struct/CIF-dictionaries/cif_core.dic'
dictionary named 'cif_core.dic' version 2.4.1 from 2010-06-29.

Automatic conversion script
Id: cif_fix_enum 1527 2010-12-29 10:47:43Z saulius 

The following automatic conversions were performed:

'_exptl_crystal_density_meas' value 'none' was changed to '?' - the
value is perceived as not measured.

Automatic conversion script
Id: cif_fix_values 3008 2015-01-20 13:52:24Z robertas 
;
_cod_original_sg_symbol_H-M 'C c'
_cod_database_code 7005565

loop_
_symmetry_equiv_pos_as_xyz
x,y,z
x,-y,1/2+z
1/2+x,1/2+y,z
1/2+x,1/2-y,1/2+z

loop_
_atom_site_aniso_label
_atom_site_aniso_U_11
_atom_site_aniso_U_22
_atom_site_aniso_U_33
_atom_site_aniso_U_23
_atom_site_aniso_U_13
_atom_site_aniso_U_12
Cu 0.0163(2) 0.0336(2) 0.0202(2) 0.0002(2) 0.0075(2) -0.0040(2)
Cl 0.0293(5) 0.0474(6) 0.0439(6) -0.0039(5) 0.0178(5) -0.0149(4)
N1 0.0162(14) 0.0284(15) 0.0235(16) 0.0045(13) 0.0076(12) -0.0021(12)
N2 0.0203(16) 0.0448(18) 0.0208(16) -0.0022(14) 0.0082(13) -0.0073(14)
N3 0.0203(16) 0.0336(17) 0.0258(17) -0.0054(13) 0.0076(13) -0.0042(13)
N4 0.0287(18) 0.0400(18) 0.0243(17) 0.0008(14) 0.0107(14) 0.0028(14)
N5 0.0219(16) 0.0360(17) 0.0251(16) -0.0013(13) 0.0085(13) -0.0006(13)
N6 0.0347(18) 0.0281(16) 0.0275(18) -0.0008(13) 0.0030(14) 0.0011(14)
N7 0.0302(18) 0.0342(17) 0.0208(17) 0.0007(13) 0.0043(14) 0.0011(14)
C1 0.0229(19) 0.044(2) 0.0217(19) 0.0042(16) 0.0059(15) -0.0004(16)
C2 0.023(2) 0.054(3) 0.028(2) -0.0026(18) 0.0063(16) -0.0116(18)
C3 0.022(2) 0.049(2) 0.039(2) 0.0043(19) 0.0120(18) -0.0070(18)
C4 0.0218(19) 0.039(2) 0.038(2) 0.0028(18) 0.0190(17) -0.0029(16)
C5 0.0206(19) 0.0307(19) 0.0249(19) 0.0080(15) 0.0080(15) 0.0037(15)
C6 0.027(2) 0.065(3) 0.029(2) -0.011(2) 0.0133(18) -0.0165(19)
C7 0.027(2) 0.038(2) 0.037(2) -0.0006(17) 0.0218(18) -0.0012(16)
C8 0.0216(19) 0.034(2) 0.0201(18) -0.0025(15) 0.0065(15) -0.0004(15)
C9 0.048(3) 0.039(2) 0.032(2) 0.0017(17) 0.026(2) -0.0056(19)
C10 0.030(2) 0.046(2) 0.034(2) -0.0030(18) 0.0212(18) -0.0033(17)
C11 0.028(2) 0.0316(19) 0.0191(18) 0.0020(14) 0.0107(15) 0.0033(15)
C12 0.042(2) 0.031(2) 0.036(2) -0.0046(17) -0.0024(19) -0.0056(18)
C13 0.034(2) 0.040(2) 0.035(2) -0.0059(19) -0.0014(18) -0.0054(18)
C14 0.041(3) 0.047(3) 0.031(2) 0.0076(18) 0.006(2) 0.0137(19)
C15 0.073(5) 0.045(3) 0.163(8) 0.012(4) 0.007(4) 0.009(3)
C16 0.051(3) 0.080(4) 0.042(3) 0.007(3) 0.000(2) 0.008(3)
C17 0.111(5) 0.156(6) 0.048(3) 0.037(4) 0.038(3) 0.106(5)
C18 0.032(2) 0.037(2) 0.035(2) 0.0030(17) 0.0092(18) 0.0065(17)
C19 0.072(4) 0.037(3) 0.103(5) 0.018(3) 0.004(4) -0.001(2)
C20 0.052(3) 0.071(3) 0.052(3) 0.000(3) 0.019(3) 0.030(3)
C21 0.063(3) 0.073(3) 0.033(3) 0.001(2) 0.006(2) 0.029(3)
C22 0.050(3) 0.035(2) 0.032(2) 0.0023(18) 0.002(2) 0.0087(19)
C23 0.090(5) 0.109(5) 0.045(3) 0.005(3) 0.014(3) 0.071(4)
C24 0.110(5) 0.055(3) 0.068(4) 0.031(3) -0.026(3) -0.030(3)
C25 0.051(3) 0.047(3) 0.040(3) 0.004(2) -0.006(2) 0.014(2)
C26 0.038(2) 0.037(2) 0.024(2) 0.0046(16) 0.0051(17) 0.0070(17)
C27 0.076(4) 0.073(4) 0.055(3) 0.014(3) 0.032(3) 0.038(3)
C28 0.052(3) 0.054(3) 0.071(4) 0.028(3) 0.020(3) 0.008(2)
C29 0.074(4) 0.056(3) 0.055(3) 0.007(3) -0.023(3) 0.010(3)
S 0.0267(6) 0.0383(6) 0.0275(5) 0.0034(4) 0.0090(4) 0.0004(4)
F1 0.150(4) 0.107(3) 0.078(3) 0.004(2) 0.075(3) 0.049(3)
F2 0.170(4) 0.144(4) 0.109(3) 0.081(3) 0.110(3) 0.068(3)
F3 0.061(3) 0.129(3) 0.203(6) 0.025(3) 0.084(3) -0.006(2)
O1 0.0508(19) 0.0417(17) 0.0384(17) -0.0077(13) -0.0031(15) 0.0067(15)
O2 0.049(2) 0.062(2) 0.0398(19) 0.0161(15) 0.0101(15) 0.0181(16)
O3 0.039(2) 0.0497(19) 0.057(2) -0.0011(16) -0.0015(16) -0.0116(16)
C30 0.079(5) 0.073(4) 0.074(4) 0.025(3) 0.053(4) 0.021(3)

loop_
_atom_site_label
_atom_site_type_symbol
_atom_site_thermal_displace_type
_atom_site_fract_x
_atom_site_fract_y
_atom_site_fract_z
_atom_site_occupancy
_atom_site_U_iso_or_equiv
_atom_site_calc_flag
_atom_site_refinement_flags
Cu Cu Uani 0.40781(2) 0.31084(4) 0.19935(2) 1.000 0.0229(1) . .
Cl Cl Uani 0.31151(6) 0.14588(12) 0.19341(5) 1.000 0.0387(3) . .
N1 N Uani 0.50666(16) 0.4179(3) 0.21140(13) 1.000 0.0223(9) . .
N2 N Uani 0.40877(17) 0.4211(4) 0.27084(13) 1.000 0.0281(10) . .
N3 N Uani 0.42930(17) 0.2641(4) 0.12443(14) 1.000 0.0263(10) . .
N4 N Uani 0.37759(19) 0.2736(4) 0.34878(14) 1.000 0.0303(10) . .
N5 N Uani 0.29460(18) 0.4477(4) 0.30440(13) 1.000 0.0273(9) . .
N6 N Uani 0.40079(19) 0.0026(3) 0.08749(14) 1.000 0.0312(10) . .
N7 N Uani 0.32632(19) 0.1895(4) 0.04125(14) 1.000 0.0289(10) . .
C1 C Uani 0.5327(2) 0.5010(4) 0.25876(16) 1.000 0.0296(11) . .
C2 C Uani 0.6024(2) 0.5810(5) 0.26886(18) 1.000 0.0351(14) . .
C3 C Uani 0.6437(2) 0.5691(5) 0.22792(19) 1.000 0.0360(12) . .
C4 C Uani 0.6153(2) 0.4823(4) 0.17874(18) 1.000 0.0308(11) . .
C5 C Uani 0.5452(2) 0.4054(4) 0.17086(16) 1.000 0.0251(11) . .
C6 C Uani 0.4805(2) 0.5038(6) 0.29847(18) 1.000 0.0392(14) . .
C7 C Uani 0.5054(2) 0.3102(5) 0.11959(18) 1.000 0.0314(12) . .
C8 C Uani 0.3645(2) 0.3839(4) 0.30631(16) 1.000 0.0251(11) . .
C9 C Uani 0.3160(3) 0.2750(5) 0.37312(18) 1.000 0.0367(14) . .
C10 C Uani 0.2646(2) 0.3789(5) 0.34556(18) 1.000 0.0342(12) . .
C11 C Uani 0.3895(2) 0.1592(4) 0.08705(16) 1.000 0.0254(11) . .
C12 C Uani 0.3441(3) -0.0598(5) 0.04224(18) 1.000 0.0389(12) . .
C13 C Uani 0.2983(2) 0.0527(5) 0.01469(19) 1.000 0.0385(12) . .
C14 C Uani 0.4438(3) 0.1633(5) 0.37060(19) 1.000 0.0404(16) . .
C15 C Uani 0.4088(4) 0.0098(7) 0.3827(4) 1.000 0.099(3) . .
C16 C Uani 0.4950(3) 0.2214(7) 0.4271(2) 1.000 0.0602(19) . .
C17 C Uani 0.4900(5) 0.1364(10) 0.3281(3) 1.000 0.102(3) . .
C18 C Uani 0.2556(2) 0.5792(5) 0.26687(19) 1.000 0.0347(12) . .
C19 C Uani 0.3107(4) 0.7126(6) 0.2747(3) 1.000 0.075(2) . .
C20 C Uani 0.1845(3) 0.6291(6) 0.2860(2) 1.000 0.0574(17) . .
C21 C Uani 0.2296(3) 0.5281(6) 0.2046(2) 1.000 0.0578(17) . .
C22 C Uani 0.4592(3) -0.0977(5) 0.12792(19) 1.000 0.0408(14) . .
C23 C Uani 0.5193(4) -0.1416(8) 0.0965(3) 1.000 0.082(3) . .
C24 C Uani 0.4149(4) -0.2363(7) 0.1414(3) 1.000 0.088(2) . .
C25 C Uani 0.4980(3) -0.0231(5) 0.1850(2) 1.000 0.0497(17) . .
C26 C Uani 0.2905(3) 0.3417(4) 0.02148(18) 1.000 0.0337(12) . .
C27 C Uani 0.2585(4) 0.4127(7) 0.0677(2) 1.000 0.065(2) . .
C28 C Uani 0.3522(3) 0.4476(6) 0.0086(3) 1.000 0.0584(19) . .
C29 C Uani 0.2265(4) 0.3219(6) -0.0336(3) 1.000 0.0698(19) . .
S S Uani 0.13788(6) 0.20789(11) 0.43157(4) 1.000 0.0305(3) . .
F1 F Uani 0.0715(3) 0.3375(5) 0.50320(17) 1.000 0.1030(19) . .
F2 F Uani 0.1097(3) 0.1071(6) 0.5254(2) 1.000 0.127(2) . .
F3 F Uani 0.0088(2) 0.1525(5) 0.4567(3) 1.000 0.122(2) . .
O1 O Uani 0.13993(19) 0.0507(3) 0.41403(14) 1.000 0.0467(10) . .
O2 O Uani 0.0960(2) 0.3103(4) 0.38711(14) 1.000 0.0507(11) . .
O3 O Uani 0.21077(19) 0.2648(4) 0.46546(16) 1.000 0.0515(11) . .
C30 C Uani 0.0799(4) 0.2003(7) 0.4822(3) 1.000 0.069(3) . .
H2 H Uiso 0.62120 0.64160 0.30260 1.000 0.0420 calc R
H3 H Uiso 0.69180 0.62120 0.23380 1.000 0.0430 calc R
H4 H Uiso 0.64340 0.47530 0.15060 1.000 0.0370 calc R
H6A H Uiso 0.50700 0.45470 0.33580 1.000 0.0470 calc R
H6B H Uiso 0.46830 0.61090 0.30620 1.000 0.0470 calc R
H7A H Uiso 0.49950 0.37000 0.08370 1.000 0.0370 calc R
H7B H Uiso 0.53700 0.21840 0.11770 1.000 0.0370 calc R
H9 H Uiso 0.31120 0.21250 0.40420 1.000 0.0440 calc R
H10 H Uiso 0.21620 0.40160 0.35280 1.000 0.0410 calc R
H12 H Uiso 0.33870 -0.16520 0.03240 1.000 0.0470 calc R
H13 H Uiso 0.25400 0.04080 -0.01760 1.000 0.0460 calc R
H15A H Uiso 0.37120 -0.02630 0.34740 1.000 0.1480 calc R
H15B H Uiso 0.38250 0.02410 0.41310 1.000 0.1480 calc R
H15C H Uiso 0.45040 -0.06600 0.39540 1.000 0.1480 calc R
H16A H Uiso 0.46360 0.23900 0.45400 1.000 0.0900 calc R
H16B H Uiso 0.51950 0.31760 0.42060 1.000 0.0900 calc R
H16C H Uiso 0.53530 0.14540 0.44340 1.000 0.0900 calc R
H17A H Uiso 0.45490 0.10720 0.29060 1.000 0.1520 calc R
H17B H Uiso 0.52760 0.05400 0.34220 1.000 0.1520 calc R
H17C H Uiso 0.51780 0.23030 0.32360 1.000 0.1520 calc R
H19A H Uiso 0.35300 0.68800 0.25750 1.000 0.1120 calc R
H19B H Uiso 0.33240 0.73350 0.31600 1.000 0.1120 calc R
H19C H Uiso 0.28270 0.80310 0.25560 1.000 0.1120 calc R
H20A H Uiso 0.14670 0.54530 0.27950 1.000 0.0860 calc R
H20B H Uiso 0.16070 0.71890 0.26360 1.000 0.0860 calc R
H20C H Uiso 0.20060 0.65510 0.32720 1.000 0.0860 calc R
H21A H Uiso 0.19380 0.44150 0.20090 1.000 0.0870 calc R
H21B H Uiso 0.27500 0.49670 0.19210 1.000 0.0870 calc R
H21C H Uiso 0.20320 0.61280 0.18030 1.000 0.0870 calc R
H23A H Uiso 0.49280 -0.18180 0.05810 1.000 0.1240 calc R
H23B H Uiso 0.55400 -0.22020 0.11880 1.000 0.1240 calc R
H23C H Uiso 0.54970 -0.05110 0.09250 1.000 0.1240 calc R
H24A H Uiso 0.40580 -0.30960 0.10940 1.000 0.1310 calc R
H24B H Uiso 0.36500 -0.20280 0.14650 1.000 0.1310 calc R
H24C H Uiso 0.44570 -0.28540 0.17700 1.000 0.1310 calc R
H25A H Uiso 0.45870 0.00390 0.20470 1.000 0.0750 calc R
H25B H Uiso 0.52510 0.06970 0.17830 1.000 0.0750 calc R
H25C H Uiso 0.53550 -0.09430 0.20910 1.000 0.0750 calc R
H27A H Uiso 0.30070 0.42570 0.10330 1.000 0.0980 calc R
H27B H Uiso 0.21850 0.34550 0.07530 1.000 0.0980 calc R
H27C H Uiso 0.23560 0.51260 0.05450 1.000 0.0980 calc R
H28A H Uiso 0.37660 0.39650 -0.01820 1.000 0.0870 calc R
H28B H Uiso 0.39200 0.47100 0.04460 1.000 0.0870 calc R
H28C H Uiso 0.32760 0.54280 -0.00880 1.000 0.0870 calc R
H29A H Uiso 0.24830 0.28190 -0.06380 1.000 0.1050 calc R
H29B H Uiso 0.20180 0.42100 -0.04580 1.000 0.1050 calc R
H29C H Uiso 0.18780 0.24990 -0.02710 1.000 0.1050 calc R

loop_
_atom_type_symbol
_atom_type_description
_atom_type_scat_dispersion_real
_atom_type_scat_dispersion_imag
_atom_type_scat_source
S S 0.1246 0.1234 'International Tables Vol C Tables 4.2.6.8 and 6.1.1.4'
O O 0.0106 0.0060 'International Tables Vol C Tables 4.2.6.8 and 6.1.1.4'
N N 0.0061 0.0033 'International Tables Vol C Tables 4.2.6.8 and 6.1.1.4'
F F 0.0171 0.0103 'International Tables Vol C Tables 4.2.6.8 and 6.1.1.4'
Cu Cu 0.3201 1.2651 'International Tables Vol C Tables 4.2.6.8 and 6.1.1.4'
Cl Cl 0.1484 0.1585 'International Tables Vol C Tables 4.2.6.8 and 6.1.1.4'
H H 0.0000 0.0000 'International Tables Vol C Tables 4.2.6.8 and 6.1.1.4'
C C 0.0033 0.0016 'International Tables Vol C Tables 4.2.6.8 and 6.1.1.4'

loop_
_geom_angle_atom_site_label_1
_geom_angle_atom_site_label_2
_geom_angle_atom_site_label_3
_geom_angle
_geom_angle_site_symmetry_1
_geom_angle_site_symmetry_2
_geom_angle_site_symmetry_3
_geom_angle_publ_flag
Cl Cu N1 167.57(9) . . . yes
Cl Cu N2 101.17(10) . . . yes
Cl Cu N3 98.56(10) . . . yes
N1 Cu N2 81.14(13) . . . yes
N1 Cu N3 80.76(13) . . . yes
N2 Cu N3 159.53(14) . . . yes
O2 S O3 114.6(2) . . . yes
O2 S C30 104.3(3) . . . yes
O3 S C30 103.4(3) . . . yes
O1 S C30 103.2(2) . . . yes
O1 S O2 115.2(2) . . . yes
O1 S O3 114.1(2) . . . yes
C1 N1 C5 122.7(3) . . . yes
Cu N1 C1 118.8(2) . . . yes
Cu N1 C5 118.6(2) . . . yes
Cu N2 C6 115.8(2) . . . yes
Cu N2 C8 124.6(3) . . . yes
C6 N2 C8 115.1(3) . . . yes
Cu N3 C7 115.8(3) . . . yes
C7 N3 C11 118.1(3) . . . yes
Cu N3 C11 123.3(3) . . . yes
C9 N4 C14 120.0(3) . . . yes
C8 N4 C9 108.4(3) . . . yes
C8 N4 C14 131.6(3) . . . yes
C8 N5 C10 109.4(3) . . . yes
C8 N5 C18 127.1(3) . . . yes
C10 N5 C18 123.5(3) . . . yes
C11 N6 C12 108.1(3) . . . yes
C11 N6 C22 131.1(3) . . . yes
C12 N6 C22 120.7(3) . . . yes
C11 N7 C26 127.9(3) . . . yes
C11 N7 C13 108.6(3) . . . yes
C13 N7 C26 123.5(3) . . . yes
N1 C1 C2 120.8(3) . . . yes
N1 C1 C6 115.0(3) . . . yes
C2 C1 C6 124.2(4) . . . no
C1 C2 C3 117.7(4) . . . no
C2 C3 C4 120.5(4) . . . no
C3 C4 C5 119.2(4) . . . no
N1 C5 C4 119.1(3) . . . yes
N1 C5 C7 114.9(3) . . . yes
C4 C5 C7 126.0(3) . . . no
N2 C6 C1 108.8(3) . . . yes
N3 C7 C5 109.4(3) . . . yes
N4 C8 N5 106.2(3) . . . yes
N2 C8 N4 128.8(3) . . . yes
N2 C8 N5 125.0(3) . . . yes
N4 C9 C10 108.5(4) . . . yes
N5 C10 C9 107.5(4) . . . yes
N3 C11 N7 125.1(3) . . . yes
N6 C11 N7 106.5(3) . . . yes
N3 C11 N6 128.4(3) . . . yes
N6 C12 C13 108.6(4) . . . yes
N7 C13 C12 108.2(4) . . . yes
N4 C14 C17 113.0(4) . . . yes
C15 C14 C16 107.5(5) . . . no
N4 C14 C16 108.9(4) . . . yes
N4 C14 C15 107.5(5) . . . yes
C15 C14 C17 108.8(5) . . . no
C16 C14 C17 110.9(5) . . . no
C19 C18 C21 111.5(4) . . . no
N5 C18 C19 109.6(4) . . . yes
N5 C18 C20 108.8(3) . . . yes
N5 C18 C21 109.6(4) . . . yes
C19 C18 C20 108.2(4) . . . no
C20 C18 C21 109.2(4) . . . no
C24 C22 C25 106.5(4) . . . no
N6 C22 C24 106.9(4) . . . yes
N6 C22 C23 106.6(4) . . . yes
C23 C22 C25 110.5(5) . . . no
N6 C22 C25 113.8(4) . . . yes
C23 C22 C24 112.6(5) . . . no
N7 C26 C27 110.2(4) . . . yes
C27 C26 C28 109.8(4) . . . no
N7 C26 C28 109.3(4) . . . yes
N7 C26 C29 109.5(3) . . . yes
C27 C26 C29 110.1(5) . . . no
C28 C26 C29 107.9(4) . . . no
C3 C2 H2 121.00 . . . no
C1 C2 H2 121.00 . . . no
C2 C3 H3 120.00 . . . no
C4 C3 H3 120.00 . . . no
C3 C4 H4 120.00 . . . no
C5 C4 H4 120.00 . . . no
C1 C6 H6B 110.00 . . . no
H6A C6 H6B 108.00 . . . no
C1 C6 H6A 110.00 . . . no
N2 C6 H6A 110.00 . . . no
N2 C6 H6B 110.00 . . . no
C5 C7 H7A 110.00 . . . no
N3 C7 H7A 110.00 . . . no
N3 C7 H7B 110.00 . . . no
C5 C7 H7B 110.00 . . . no
H7A C7 H7B 108.00 . . . no
C10 C9 H9 126.00 . . . no
N4 C9 H9 126.00 . . . no
C9 C10 H10 126.00 . . . no
N5 C10 H10 126.00 . . . no
N6 C12 H12 126.00 . . . no
C13 C12 H12 126.00 . . . no
C12 C13 H13 126.00 . . . no
N7 C13 H13 126.00 . . . no
C14 C15 H15B 109.00 . . . no
C14 C15 H15A 110.00 . . . no
H15A C15 H15C 110.00 . . . no
C14 C15 H15C 109.00 . . . no
H15A C15 H15B 109.00 . . . no
H15B C15 H15C 109.00 . . . no
C14 C16 H16C 109.00 . . . no
C14 C16 H16A 109.00 . . . no
C14 C16 H16B 109.00 . . . no
H16B C16 H16C 109.00 . . . no
H16A C16 H16B 110.00 . . . no
H16A C16 H16C 110.00 . . . no
H17A C17 H17B 109.00 . . . no
H17A C17 H17C 109.00 . . . no
H17B C17 H17C 109.00 . . . no
C14 C17 H17C 110.00 . . . no
C14 C17 H17A 110.00 . . . no
C14 C17 H17B 109.00 . . . no
C18 C19 H19A 109.00 . . . no
H19A C19 H19B 109.00 . . . no
C18 C19 H19B 110.00 . . . no
C18 C19 H19C 109.00 . . . no
H19A C19 H19C 109.00 . . . no
H19B C19 H19C 110.00 . . . no
C18 C20 H20B 109.00 . . . no
C18 C20 H20A 109.00 . . . no
H20A C20 H20B 110.00 . . . no
H20A C20 H20C 109.00 . . . no
C18 C20 H20C 109.00 . . . no
H20B C20 H20C 109.00 . . . no
C18 C21 H21C 110.00 . . . no
H21A C21 H21B 109.00 . . . no
C18 C21 H21A 110.00 . . . no
C18 C21 H21B 109.00 . . . no
H21A C21 H21C 109.00 . . . no
H21B C21 H21C 109.00 . . . no
H23A C23 H23C 110.00 . . . no
C22 C23 H23A 109.00 . . . no
C22 C23 H23B 109.00 . . . no
C22 C23 H23C 109.00 . . . no
H23A C23 H23B 110.00 . . . no
H23B C23 H23C 110.00 . . . no
H24A C24 H24C 109.00 . . . no
C22 C24 H24B 109.00 . . . no
H24B C24 H24C 109.00 . . . no
C22 C24 H24A 110.00 . . . no
C22 C24 H24C 109.00 . . . no
H24A C24 H24B 110.00 . . . no
C22 C25 H25B 109.00 . . . no
C22 C25 H25A 109.00 . . . no
H25A C25 H25C 109.00 . . . no
C22 C25 H25C 110.00 . . . no
H25A C25 H25B 110.00 . . . no
H25B C25 H25C 109.00 . . . no
C26 C27 H27C 110.00 . . . no
C26 C27 H27A 109.00 . . . no
C26 C27 H27B 110.00 . . . no
H27A C27 H27C 109.00 . . . no
H27B C27 H27C 109.00 . . . no
H27A C27 H27B 109.00 . . . no
H28A C28 H28B 109.00 . . . no
H28A C28 H28C 110.00 . . . no
C26 C28 H28A 109.00 . . . no
C26 C28 H28B 110.00 . . . no
C26 C28 H28C 110.00 . . . no
H28B C28 H28C 109.00 . . . no
H29B C29 H29C 110.00 . . . no
C26 C29 H29A 109.00 . . . no
C26 C29 H29B 109.00 . . . no
C26 C29 H29C 109.00 . . . no
H29A C29 H29B 109.00 . . . no
H29A C29 H29C 109.00 . . . no
S C30 F1 111.8(5) . . . yes
S C30 F2 111.9(5) . . . yes
S C30 F3 110.9(5) . . . yes
F1 C30 F2 108.8(6) . . . yes
F1 C30 F3 105.5(6) . . . yes
F2 C30 F3 107.6(6) . . . yes

loop_
_geom_bond_atom_site_label_1
_geom_bond_atom_site_label_2
_geom_bond_distance
_geom_bond_site_symmetry_1
_geom_bond_site_symmetry_2
_geom_bond_publ_flag
Cu Cl 2.2207(12) . . yes
Cu N1 1.951(3) . . yes
Cu N2 1.968(3) . . yes
Cu N3 1.987(3) . . yes
S O1 1.440(3) . . yes
S O2 1.437(4) . . yes
S O3 1.424(4) . . yes
S C30 1.806(7) . . yes
F1 C30 1.325(8) . . yes
F2 C30 1.313(8) . . yes
F3 C30 1.319(9) . . yes
N1 C1 1.323(5) . . yes
N1 C5 1.346(5) . . yes
N2 C6 1.464(5) . . yes
N2 C8 1.355(5) . . yes
N3 C7 1.455(5) . . yes
N3 C11 1.343(5) . . yes
N4 C8 1.377(5) . . yes
N4 C9 1.383(6) . . yes
N4 C14 1.505(6) . . yes
N5 C8 1.359(5) . . yes
N5 C10 1.387(5) . . yes
N5 C18 1.509(5) . . yes
N6 C22 1.499(6) . . yes
N6 C11 1.383(4) . . yes
N6 C12 1.380(6) . . yes
N7 C11 1.370(5) . . yes
N7 C13 1.383(6) . . yes
N7 C26 1.496(5) . . yes
C1 C2 1.392(5) . . no
C1 C6 1.510(5) . . no
C2 C3 1.389(6) . . no
C3 C4 1.380(6) . . no
C4 C5 1.389(5) . . no
C5 C7 1.496(6) . . no
C9 C10 1.332(6) . . no
C12 C13 1.334(6) . . no
C14 C16 1.504(7) . . no
C14 C17 1.500(10) . . no
C14 C15 1.542(8) . . no
C18 C21 1.510(6) . . no
C18 C20 1.531(7) . . no
C18 C19 1.505(7) . . no
C22 C23 1.524(9) . . no
C22 C24 1.530(8) . . no
C22 C25 1.507(6) . . no
C26 C27 1.517(7) . . no
C26 C28 1.536(7) . . no
C26 C29 1.504(8) . . no
C2 H2 0.9500 . . no
C3 H3 0.9500 . . no
C4 H4 0.9500 . . no
C6 H6A 0.9900 . . no
C6 H6B 0.9900 . . no
C7 H7B 0.9900 . . no
C7 H7A 0.9900 . . no
C9 H9 0.9500 . . no
C10 H10 0.9500 . . no
C12 H12 0.9500 . . no
C13 H13 0.9500 . . no
C15 H15A 0.9800 . . no
C15 H15B 0.9800 . . no
C15 H15C 0.9800 . . no
C16 H16A 0.9800 . . no
C16 H16B 0.9800 . . no
C16 H16C 0.9800 . . no
C17 H17A 0.9800 . . no
C17 H17B 0.9800 . . no
C17 H17C 0.9800 . . no
C19 H19C 0.9800 . . no
C19 H19B 0.9800 . . no
C19 H19A 0.9800 . . no
C20 H20B 0.9800 . . no
C20 H20A 0.9800 . . no
C20 H20C 0.9800 . . no
C21 H21A 0.9800 . . no
C21 H21B 0.9800 . . no
C21 H21C 0.9800 . . no
C23 H23A 0.9800 . . no
C23 H23B 0.9800 . . no
C23 H23C 0.9800 . . no
C24 H24C 0.9800 . . no
C24 H24A 0.9800 . . no
C24 H24B 0.9800 . . no
C25 H25C 0.9800 . . no
C25 H25A 0.9800 . . no
C25 H25B 0.9800 . . no
C27 H27B 0.9800 . . no
C27 H27A 0.9800 . . no
C27 H27C 0.9800 . . no
C28 H28A 0.9800 . . no
C28 H28B 0.9800 . . no
C28 H28C 0.9800 . . no
C29 H29A 0.9800 . . no
C29 H29B 0.9800 . . no
C29 H29C 0.9800 . . no
